data_8105480
loop_
_publ_author_name
'Li, Pei-xuan'
'Hui, Wei'

_publ_section_title
;
 Crystal structure of
 poly[triaqua-bis(\m3-3,3&#x2032;-((5-carboxylato-1,3-phenylene)bis(oxy))dibenzoato)-tris(1,10-phenanthroline)cobalt(II)],
 C78H46N6O20Co3
;
_journal_issue 6
_journal_name_full 'Zeitschrift f\"ur Kristallographie - New Crystal Structures'
_journal_page_first 1409
_journal_page_last 1411
_journal_paper_doi 10.1515/ncrs-2020-0339
_journal_volume 235
_journal_year 2020
_chemical_formula_sum 'C78 H54 Co3 N6 O20'
_chemical_formula_weight 1572.06
_space_group_crystal_system monoclinic
_space_group_IT_number 14
_space_group_name_Hall '-P 2ybc'
_space_group_name_H-M_alt 'P 1 21/c 1'
_atom_sites_solution_hydrogens mixed
_cell_angle_alpha 90
_cell_angle_beta 124.604(19)
_cell_angle_gamma 90
_cell_formula_units_Z 4
_cell_length_a 10.789(4)
_cell_length_b 48.885(18)
_cell_length_c 15.205(4)
_cell_measurement_reflns_used 5881
_cell_measurement_temperature 293(2)
_cell_measurement_theta_max 24.08
_cell_measurement_theta_min 2.29
_cell_volume 6601(4)
_computing_structure_refinement 'SHELXL-2018/3 (Sheldrick, 2018)'
_diffrn_ambient_temperature 293(2)
_diffrn_measured_fraction_theta_full 0.999
_diffrn_measured_fraction_theta_max 0.999
_diffrn_measurement_device_type 'Bruker APEX-II CCD'
_diffrn_measurement_method '\f and \w scans'
_diffrn_radiation_type MoK\a
_diffrn_radiation_wavelength 0.71073
_diffrn_reflns_av_R_equivalents 0.0507
_diffrn_reflns_av_unetI/netI 0.0604
_diffrn_reflns_Laue_measured_fraction_full 0.999
_diffrn_reflns_Laue_measured_fraction_max 0.999
_diffrn_reflns_limit_h_max 12
_diffrn_reflns_limit_h_min -12
_diffrn_reflns_limit_k_max 58
_diffrn_reflns_limit_k_min -56
_diffrn_reflns_limit_l_max 18
_diffrn_reflns_limit_l_min -16
_diffrn_reflns_number 33479
_diffrn_reflns_point_group_measured_fraction_full 0.999
_diffrn_reflns_point_group_measured_fraction_max 0.999
_diffrn_reflns_theta_full 25.000
_diffrn_reflns_theta_max 25.000
_diffrn_reflns_theta_min 1.666
_exptl_absorpt_coefficient_mu 0.832
_exptl_absorpt_correction_T_max 0.8721
_exptl_absorpt_correction_T_min 0.8128
_exptl_absorpt_correction_type multi-scan
_exptl_absorpt_process_details sadabs
_exptl_crystal_colour pink
_exptl_crystal_density_diffrn 1.582
_exptl_crystal_description block
_exptl_crystal_F_000 3220
_exptl_crystal_size_max 0.260
_exptl_crystal_size_mid 0.210
_exptl_crystal_size_min 0.170
_refine_diff_density_max 0.428
_refine_diff_density_min -0.404
_refine_diff_density_rms 0.066
_refine_ls_extinction_coef .
_refine_ls_extinction_method none
_refine_ls_goodness_of_fit_ref 1.030
_refine_ls_hydrogen_treatment constr
_refine_ls_matrix_type full
_refine_ls_number_parameters 964
_refine_ls_number_reflns 11606
_refine_ls_number_restraints 0
_refine_ls_restrained_S_all 1.030
_refine_ls_R_factor_all 0.0801
_refine_ls_R_factor_gt 0.0539
_refine_ls_shift/su_max 0.001
_refine_ls_shift/su_mean 0.000
_refine_ls_structure_factor_coef Fsqd
_refine_ls_weighting_details 'w=1/[\s^2^(Fo^2^)+(0.0394P)^2^+8.7078P] where P=(Fo^2^+2Fc^2^)/3'
_refine_ls_weighting_scheme calc
_refine_ls_wR_factor_gt 0.1123
_refine_ls_wR_factor_ref 0.1205
_reflns_Friedel_coverage 0.000
_reflns_Friedel_fraction_full .
_reflns_Friedel_fraction_max .
_reflns_number_gt 8450
_reflns_number_total 11606
_reflns_threshold_expression 'I > 2\s(I)'
_cod_data_source_file suppl_ncrs-2020-0339_suppl.cif
_cod_data_source_block 1
_cod_original_sg_symbol_H-M 'P 21/c'
_cod_database_code 8105480
_shelx_space_group_comment
;
The symmetry employed for this shelxl refinement is uniquely defined
by the following loop, which should always be used as a source of
symmetry information in preference to the above space-group names.
They are only intended as comments.
;
_shelx_estimated_absorpt_t_min 0.813
_shelx_estimated_absorpt_t_max 0.872

loop_
_space_group_symop_operation_xyz
'x, y, z'
'-x, y+1/2, -z+1/2'
'-x, -y, -z'
'x, -y-1/2, z-1/2'

loop_
_atom_site_label
_atom_site_type_symbol
_atom_site_fract_x
_atom_site_fract_y
_atom_site_fract_z
_atom_site_U_iso_or_equiv
_atom_site_adp_type
_atom_site_occupancy
_atom_site_site_symmetry_order
_atom_site_calc_flag
_atom_site_refinement_flags_posn
_atom_site_refinement_flags_adp
_atom_site_refinement_flags_occupancy
_atom_site_disorder_assembly
_atom_site_disorder_group
Co1 Co 0.29610(6) 0.13132(2) 0.51774(4) 0.03142(14) Uani 1 1 d . . . . .
Co2 Co -0.25365(6) 0.00405(2) 0.86193(4) 0.03301(14) Uani 1 1 d . . . . .
Co3 Co -0.09238(6) 0.19125(2) 1.16675(4) 0.03625(15) Uani 1 1 d . . . . .
O1 O -0.1057(3) 0.03522(5) 0.9002(2) 0.0355(6) Uani 1 1 d . . . . .
O1W O 0.3092(3) 0.13568(6) 0.3870(2) 0.0396(7) Uani 1 1 d . . . . .
H1WB H 0.272040 0.151104 0.358073 0.048 Uiso 1 1 d R U . . .
H1WC H 0.255400 0.123364 0.341473 0.048 Uiso 1 1 d R U . . .
O2 O 0.0623(3) 0.02581(5) 1.07235(19) 0.0356(6) Uani 1 1 d . . . . .
O2W O -0.2046(3) 0.00334(6) 1.01586(19) 0.0400(7) Uani 1 1 d . . . . .
H2WB H -0.267822 0.013705 1.015885 0.048 Uiso 1 1 d R U . . .
H2WC H -0.118332 0.010565 1.057245 0.048 Uiso 1 1 d R U . . .
O3 O 0.0519(3) 0.06144(6) 0.8301(2) 0.0426(7) Uani 1 1 d . . . . .
O3W O -0.1093(3) 0.18379(6) 1.2898(2) 0.0439(7) Uani 1 1 d . . . . .
H3WB H -0.064308 0.196411 1.336028 0.053 Uiso 1 1 d R U . . .
H3WC H -0.065628 0.168751 1.319117 0.053 Uiso 1 1 d R U . . .
O4 O 0.0441(3) 0.07409(6) 0.5201(2) 0.0398(7) Uani 1 1 d . . . . .
O4W O 0.8921(5) 0.24621(9) 0.4900(3) 0.0962(14) Uani 1 1 d . . . . .
H4WC H 0.929256 0.261662 0.518621 0.115 Uiso 1 1 d R U . . .
H4WD H 0.927647 0.241432 0.454801 0.115 Uiso 1 1 d R U . . .
O5 O 0.1543(3) 0.09004(6) 0.3103(2) 0.0435(7) Uani 1 1 d . . . . .
O6 O 0.2474(3) 0.09151(5) 0.48322(19) 0.0348(6) Uani 1 1 d . . . . .
O7 O 0.5686(3) 0.03645(7) 0.9453(2) 0.0571(9) Uani 1 1 d . . . . .
O8 O 0.5574(3) 0.03054(6) 0.7961(2) 0.0440(7) Uani 1 1 d . . . . .
O9 O 0.0297(3) 0.19677(6) 1.0949(2) 0.0418(7) Uani 1 1 d . . . . .
O10 O 0.1445(3) 0.17952(6) 1.2540(2) 0.0425(7) Uani 1 1 d . . . . .
O11 O 0.2002(3) 0.17607(6) 1.0206(2) 0.0467(8) Uani 1 1 d . . . . .
O12 O 0.0104(4) 0.26928(6) 0.8735(2) 0.0606(9) Uani 1 1 d . . . . .
O13 O -0.0484(3) 0.26812(6) 0.7085(2) 0.0485(8) Uani 1 1 d . . . . .
O14 O 0.0528(3) 0.16991(6) 0.6654(2) 0.0483(8) Uani 1 1 d . . . . .
O15 O 0.1803(3) 0.13622(6) 0.5916(2) 0.0419(7) Uani 1 1 d . . . . .
O16 O 0.0538(3) 0.14296(6) 0.4209(2) 0.0406(7) Uani 1 1 d . . . . .
N1 N -0.2986(4) -0.00518(7) 0.7117(2) 0.0395(8) Uani 1 1 d . . . . .
N2 N -0.4116(4) -0.02759(7) 0.8106(3) 0.0423(9) Uani 1 1 d . . . . .
N3 N -0.1738(4) 0.15118(7) 1.1102(3) 0.0410(8) Uani 1 1 d . . . . .
N4 N -0.3064(4) 0.19901(7) 1.0288(3) 0.0396(8) Uani 1 1 d . . . . .
N5 N 0.3873(4) 0.17139(7) 0.5671(3) 0.0375(8) Uani 1 1 d . . . . .
N6 N 0.5107(3) 0.12354(7) 0.6556(2) 0.0333(8) Uani 1 1 d . . . . .
C1 C -0.2440(5) 0.00679(11) 0.6637(4) 0.0554(13) Uani 1 1 d . . . . .
H1A H -0.179168 0.021608 0.696064 0.066 Uiso 1 1 calc R U . . .
C2 C -0.2826(7) -0.00255(13) 0.5628(4) 0.0701(17) Uani 1 1 d . . . . .
H2A H -0.244055 0.006123 0.528780 0.084 Uiso 1 1 calc R U . . .
C3 C -0.3760(7) -0.02421(14) 0.5168(4) 0.0744(18) Uani 1 1 d . . . . .
H3A H -0.401409 -0.030465 0.450705 0.089 Uiso 1 1 calc R U . . .
C4 C -0.4338(6) -0.03706(11) 0.5660(4) 0.0596(14) Uani 1 1 d . . . . .
C5 C -0.3928(5) -0.02680(9) 0.6641(3) 0.0453(11) Uani 1 1 d . . . . .
C6 C -0.4552(5) -0.03843(9) 0.7165(3) 0.0433(11) Uani 1 1 d . . . . .
C7 C -0.5574(6) -0.06038(10) 0.6699(4) 0.0627(14) Uani 1 1 d . . . . .
C8 C -0.5934(7) -0.07000(13) 0.5711(5) 0.0855(19) Uani 1 1 d . . . . .
H8A H -0.660795 -0.084484 0.539074 0.103 Uiso 1 1 calc R U . . .
C9 C -0.5370(7) -0.05960(13) 0.5214(5) 0.0791(19) Uani 1 1 d . . . . .
H9A H -0.564416 -0.066962 0.456286 0.095 Uiso 1 1 calc R U . . .
C10 C -0.6159(6) -0.06989(12) 0.7253(6) 0.0812(19) Uani 1 1 d . . . . .
H10A H -0.685125 -0.084156 0.697103 0.097 Uiso 1 1 calc R U . . .
C11 C -0.5736(6) -0.05873(13) 0.8188(5) 0.0778(17) Uani 1 1 d . . . . .
H11A H -0.612349 -0.065126 0.856121 0.093 Uiso 1 1 calc R U . . .
C12 C -0.4719(5) -0.03768(10) 0.8582(4) 0.0580(13) Uani 1 1 d . . . . .
H12A H -0.443585 -0.030007 0.923119 0.070 Uiso 1 1 calc R U . . .
C13 C 0.0123(4) 0.04023(8) 0.9896(3) 0.0294(9) Uani 1 1 d . . . . .
C14 C 0.0999(4) 0.06513(8) 1.0029(3) 0.0299(9) Uani 1 1 d . . . . .
C15 C 0.1633(5) 0.07982(9) 1.0967(3) 0.0408(10) Uani 1 1 d . . . . .
H15A H 0.150131 0.073674 1.148783 0.049 Uiso 1 1 calc R U . . .
C16 C 0.2451(5) 0.10317(9) 1.1154(4) 0.0529(12) Uani 1 1 d . . . . .
H16A H 0.284491 0.113041 1.178182 0.063 Uiso 1 1 calc R U . . .
C17 C 0.2676(6) 0.11164(9) 1.0400(4) 0.0536(12) Uani 1 1 d . . . . .
H17A H 0.326518 0.127015 1.053005 0.064 Uiso 1 1 calc R U . . .
C18 C 0.2049(5) 0.09789(9) 0.9456(4) 0.0445(11) Uani 1 1 d . . . . .
H18A H 0.219497 0.104112 0.894268 0.053 Uiso 1 1 calc R U . . .
C19 C 0.1201(4) 0.07483(8) 0.9266(3) 0.0335(9) Uani 1 1 d . . . . .
C20 C 0.1298(4) 0.06067(8) 0.7823(3) 0.0349(9) Uani 1 1 d . . . . .
C21 C 0.2736(4) 0.05104(8) 0.8360(3) 0.0348(9) Uani 1 1 d . . . . .
H21A H 0.324499 0.046246 0.907733 0.042 Uiso 1 1 calc R U . . .
C22 C 0.3426(4) 0.04845(8) 0.7836(3) 0.0317(9) Uani 1 1 d . . . . .
C23 C 0.2663(4) 0.05527(8) 0.6769(3) 0.0330(9) Uani 1 1 d . . . . .
H23A H 0.311622 0.053006 0.640555 0.040 Uiso 1 1 calc R U . . .
C24 C 0.1217(4) 0.06552(8) 0.6249(3) 0.0326(9) Uani 1 1 d . . . . .
C25 C 0.0515(4) 0.06827(9) 0.6766(3) 0.0374(10) Uani 1 1 d . . . . .
H25A H -0.046066 0.075077 0.641267 0.045 Uiso 1 1 calc R U . . .
C26 C 0.5022(5) 0.03776(8) 0.8463(3) 0.0363(10) Uani 1 1 d . . . . .
C27 C 0.0134(4) 0.05489(8) 0.4435(3) 0.0359(10) Uani 1 1 d . . . . .
C28 C -0.0683(5) 0.03230(10) 0.4326(3) 0.0518(12) Uani 1 1 d . . . . .
H28A H -0.089876 0.028624 0.482597 0.062 Uiso 1 1 calc R U . . .
C29 C -0.1180(6) 0.01517(10) 0.3485(4) 0.0619(14) Uani 1 1 d . . . . .
H29A H -0.174455 -0.000131 0.341035 0.074 Uiso 1 1 calc R U . . .
C30 C -0.0867(5) 0.02004(9) 0.2750(3) 0.0533(13) Uani 1 1 d . . . . .
H30A H -0.123111 0.008478 0.216622 0.064 Uiso 1 1 calc R U . . .
C31 C -0.0008(5) 0.04221(8) 0.2886(3) 0.0411(10) Uani 1 1 d . . . . .
H31A H 0.021323 0.045542 0.238748 0.049 Uiso 1 1 calc R U . . .
C32 C 0.0546(4) 0.05994(8) 0.3741(3) 0.0306(9) Uani 1 1 d . . . . .
C33 C 0.1585(4) 0.08231(8) 0.3896(3) 0.0314(9) Uani 1 1 d . . . . .
C34 C 0.0606(4) 0.14196(8) 0.5064(3) 0.0327(9) Uani 1 1 d . . . . .
C35 C -0.0800(4) 0.14716(8) 0.5009(3) 0.0355(9) Uani 1 1 d . . . . .
C36 C -0.2150(5) 0.13846(9) 0.4119(4) 0.0472(11) Uani 1 1 d . . . . .
H36A H -0.217321 0.130673 0.355181 0.057 Uiso 1 1 calc R U . . .
C37 C -0.3469(5) 0.14116(10) 0.4058(4) 0.0549(13) Uani 1 1 d . . . . .
H37A H -0.437454 0.135130 0.345469 0.066 Uiso 1 1 calc R U . . .
C38 C -0.3439(5) 0.15257(11) 0.4876(4) 0.0570(13) Uani 1 1 d . . . . .
H38A H -0.432520 0.153761 0.484352 0.068 Uiso 1 1 calc R U . . .
C39 C -0.2124(5) 0.16246(10) 0.5758(4) 0.0472(11) Uani 1 1 d . . . . .
H39A H -0.212404 0.170786 0.630791 0.057 Uiso 1 1 calc R U . . .
C40 C -0.0808(4) 0.15997(8) 0.5820(3) 0.0351(9) Uani 1 1 d . . . . .
C41 C 0.0574(4) 0.18532(9) 0.7441(3) 0.0372(10) Uani 1 1 d . . . . .
C42 C 0.0181(4) 0.21233(9) 0.7265(3) 0.0393(10) Uani 1 1 d . . . . .
H42A H -0.024930 0.220038 0.659194 0.047 Uiso 1 1 calc R U . . .
C43 C 0.0440(4) 0.22802(8) 0.8118(3) 0.0343(9) Uani 1 1 d . . . . .
C44 C 0.1094(4) 0.21643(8) 0.9107(3) 0.0373(10) Uani 1 1 d . . . . .
H44A H 0.129380 0.227004 0.968242 0.045 Uiso 1 1 calc R U . . .
C45 C 0.1454(5) 0.18915(8) 0.9244(3) 0.0366(10) Uani 1 1 d . . . . .
C46 C 0.1191(4) 0.17322(9) 0.8414(3) 0.0381(10) Uani 1 1 d . . . . .
H46A H 0.142602 0.154684 0.851035 0.046 Uiso 1 1 calc R U . . .
C47 C 0.3137(5) 0.18880(8) 1.1135(3) 0.0393(10) Uani 1 1 d . . . . .
C48 C 0.4480(6) 0.19495(11) 1.1267(4) 0.0598(14) Uani 1 1 d . . . . .
H48A H 0.458847 0.192547 1.070773 0.072 Uiso 1 1 calc R U . . .
C49 C 0.5629(6) 0.20447(12) 1.2217(5) 0.0661(15) Uani 1 1 d . . . . .
H49A H 0.653850 0.208468 1.230866 0.079 Uiso 1 1 calc R U . . .
C50 C 0.5503(5) 0.20845(11) 1.3054(4) 0.0610(14) Uani 1 1 d . . . . .
H50A H 0.630735 0.215238 1.370312 0.073 Uiso 1 1 calc R U . . .
C51 C 0.4162(5) 0.20217(10) 1.2910(3) 0.0526(12) Uani 1 1 d . . . . .
H51A H 0.406339 0.204384 1.347565 0.063 Uiso 1 1 calc R U . . .
C52 C 0.2944(4) 0.19256(8) 1.1934(3) 0.0346(9) Uani 1 1 d . . . . .
C53 C 0.1475(5) 0.18911(8) 1.1786(3) 0.0340(9) Uani 1 1 d . . . . .
C54 C 0.3250(5) 0.19484(10) 0.5228(4) 0.0529(12) Uani 1 1 d . . . . .
H54A H 0.230079 0.194876 0.458733 0.063 Uiso 1 1 calc R U . . .
C55 C 0.3941(6) 0.21948(10) 0.5670(5) 0.0669(15) Uani 1 1 d . . . . .
H55A H 0.346622 0.235735 0.532399 0.080 Uiso 1 1 calc R U . . .
C56 C 0.5300(6) 0.22005(11) 0.6602(4) 0.0647(14) Uani 1 1 d . . . . .
H56A H 0.576254 0.236740 0.690398 0.078 Uiso 1 1 calc R U . . .
C57 C 0.6013(5) 0.19605(9) 0.7113(4) 0.0461(11) Uani 1 1 d . . . . .
C58 C 0.5236(5) 0.17167(9) 0.6595(3) 0.0375(10) Uani 1 1 d . . . . .
C59 C 0.5908(4) 0.14617(8) 0.7072(3) 0.0318(9) Uani 1 1 d . . . . .
C60 C 0.7333(4) 0.14525(10) 0.8040(3) 0.0413(11) Uani 1 1 d . . . . .
C61 C 0.8060(5) 0.16988(12) 0.8551(4) 0.0537(13) Uani 1 1 d . . . . .
H61A H 0.898816 0.169355 0.920792 0.064 Uiso 1 1 calc R U . . .
C62 C 0.7439(5) 0.19402(11) 0.8109(4) 0.0538(13) Uani 1 1 d . . . . .
H62A H 0.795241 0.209960 0.846159 0.065 Uiso 1 1 calc R U . . .
C63 C 0.7924(5) 0.11932(11) 0.8443(4) 0.0539(13) Uani 1 1 d . . . . .
H63A H 0.887973 0.117604 0.907131 0.065 Uiso 1 1 calc R U . . .
C64 C 0.7116(5) 0.09665(10) 0.7925(4) 0.0518(12) Uani 1 1 d . . . . .
H64A H 0.750664 0.079335 0.819270 0.062 Uiso 1 1 calc R U . . .
C65 C 0.5697(5) 0.09966(9) 0.6988(3) 0.0418(10) Uani 1 1 d . . . . .
H65A H 0.513392 0.084007 0.664881 0.050 Uiso 1 1 calc R U . . .
C66 C -0.3828(4) 0.17628(9) 0.9740(3) 0.0364(10) Uani 1 1 d . . . . .
C67 C -0.5237(5) 0.17724(10) 0.8771(3) 0.0453(11) Uani 1 1 d . . . . .
C68 C -0.5840(5) 0.20280(13) 0.8371(4) 0.0615(15) Uani 1 1 d . . . . .
H68A H -0.676883 0.204399 0.771927 0.074 Uiso 1 1 calc R U . . .
C69 C -0.5086(6) 0.22540(13) 0.8921(4) 0.0685(15) Uani 1 1 d . . . . .
H69A H -0.550289 0.242602 0.865777 0.082 Uiso 1 1 calc R U . . .
C70 C -0.3686(5) 0.22300(10) 0.9884(4) 0.0515(12) Uani 1 1 d . . . . .
H70A H -0.317184 0.238784 1.025353 0.062 Uiso 1 1 calc R U . . .
C71 C -0.5960(5) 0.15238(11) 0.8260(3) 0.0507(13) Uani 1 1 d . . . . .
H71A H -0.688971 0.152894 0.760459 0.061 Uiso 1 1 calc R U . . .
C72 C -0.5342(5) 0.12823(11) 0.8697(4) 0.0508(12) Uani 1 1 d . . . . .
H72A H -0.585364 0.112220 0.834948 0.061 Uiso 1 1 calc R U . . .
C73 C -0.3902(5) 0.12670(9) 0.9692(3) 0.0418(11) Uani 1 1 d . . . . .
C74 C -0.3140(4) 0.15090(9) 1.0185(3) 0.0360(10) Uani 1 1 d . . . . .
C75 C -0.3184(6) 0.10230(10) 1.0168(4) 0.0561(13) Uani 1 1 d . . . . .
H75A H -0.365733 0.085707 0.986190 0.067 Uiso 1 1 calc R U . . .
C76 C -0.1778(6) 0.10281(10) 1.1088(4) 0.0627(14) Uani 1 1 d . . . . .
H76A H -0.127944 0.086558 1.141727 0.075 Uiso 1 1 calc R U . . .
C77 C -0.1097(5) 0.12768(10) 1.1531(4) 0.0581(13) Uani 1 1 d . . . . .
H77A H -0.013782 0.127717 1.216374 0.070 Uiso 1 1 calc R U . . .
C78 C -0.0026(5) 0.25731(9) 0.7965(3) 0.0384(10) Uani 1 1 d . . . . .

loop_
_atom_site_aniso_label
_atom_site_aniso_U_11
_atom_site_aniso_U_22
_atom_site_aniso_U_33
_atom_site_aniso_U_23
_atom_site_aniso_U_13
_atom_site_aniso_U_12
Co1 0.0296(3) 0.0351(3) 0.0274(3) -0.0041(2) 0.0148(2) -0.0019(2)
Co2 0.0339(3) 0.0394(3) 0.0251(3) 0.0023(2) 0.0163(2) 0.0017(2)
Co3 0.0344(3) 0.0381(3) 0.0310(3) -0.0012(2) 0.0154(3) -0.0048(3)
O1 0.0345(16) 0.0388(16) 0.0276(15) 0.0058(12) 0.0143(13) 0.0007(12)
O1W 0.0414(17) 0.0420(17) 0.0382(16) -0.0021(13) 0.0242(14) -0.0060(13)
O2 0.0407(16) 0.0385(16) 0.0259(14) 0.0090(12) 0.0178(13) 0.0049(13)
O2W 0.0380(16) 0.0548(19) 0.0274(14) 0.0004(13) 0.0186(13) 0.0044(14)
O3 0.0373(16) 0.069(2) 0.0298(15) -0.0038(14) 0.0241(14) -0.0050(14)
O3W 0.0463(18) 0.0420(18) 0.0461(17) 0.0049(14) 0.0278(15) 0.0024(14)
O4 0.0526(18) 0.0417(17) 0.0282(15) 0.0055(13) 0.0247(14) 0.0083(14)
O4W 0.128(4) 0.094(3) 0.098(3) -0.026(3) 0.083(3) -0.021(3)
O5 0.0584(19) 0.0470(18) 0.0309(16) -0.0046(13) 0.0288(15) -0.0099(15)
O6 0.0406(16) 0.0354(16) 0.0250(15) -0.0027(12) 0.0166(13) -0.0038(12)
O7 0.0441(19) 0.081(2) 0.0332(18) -0.0055(16) 0.0145(15) 0.0201(17)
O8 0.0423(17) 0.054(2) 0.0414(17) 0.0036(14) 0.0271(15) 0.0099(14)
O9 0.0349(17) 0.056(2) 0.0280(15) -0.0015(13) 0.0139(14) -0.0026(14)
O10 0.0441(17) 0.0509(19) 0.0376(16) 0.0069(14) 0.0262(15) -0.0016(14)
O11 0.066(2) 0.0404(18) 0.0351(17) 0.0019(14) 0.0292(16) 0.0014(15)
O12 0.104(3) 0.0418(19) 0.0453(19) 0.0025(15) 0.048(2) 0.0063(18)
O13 0.067(2) 0.0412(18) 0.0346(16) 0.0046(14) 0.0272(16) 0.0065(15)
O14 0.0348(17) 0.070(2) 0.0366(17) -0.0219(15) 0.0181(14) -0.0018(15)
O15 0.0344(16) 0.058(2) 0.0306(16) -0.0123(14) 0.0167(14) -0.0016(14)
O16 0.0456(17) 0.0473(18) 0.0347(16) 0.0028(13) 0.0261(14) 0.0080(14)
N1 0.039(2) 0.052(2) 0.0294(18) 0.0075(17) 0.0205(17) 0.0134(18)
N2 0.036(2) 0.044(2) 0.036(2) 0.0075(17) 0.0148(17) 0.0033(17)
N3 0.038(2) 0.037(2) 0.037(2) -0.0004(16) 0.0152(18) -0.0055(16)
N4 0.037(2) 0.045(2) 0.036(2) 0.0026(17) 0.0211(17) -0.0009(17)
N5 0.039(2) 0.037(2) 0.037(2) -0.0014(16) 0.0218(18) 0.0021(16)
N6 0.0324(19) 0.037(2) 0.0343(19) -0.0029(15) 0.0210(16) -0.0004(15)
C1 0.053(3) 0.078(4) 0.043(3) 0.016(3) 0.032(3) 0.018(3)
C2 0.079(4) 0.097(5) 0.064(4) 0.027(3) 0.059(3) 0.038(4)
C3 0.080(4) 0.097(5) 0.044(3) 0.003(3) 0.034(3) 0.045(4)
C4 0.066(3) 0.063(4) 0.045(3) -0.002(3) 0.029(3) 0.026(3)
C5 0.040(3) 0.050(3) 0.032(2) -0.001(2) 0.012(2) 0.017(2)
C6 0.041(3) 0.037(3) 0.038(3) 0.004(2) 0.014(2) 0.011(2)
C7 0.053(3) 0.048(3) 0.054(3) -0.013(3) 0.011(3) -0.001(2)
C8 0.084(5) 0.059(4) 0.075(5) -0.016(3) 0.022(4) 0.000(3)
C9 0.084(4) 0.072(4) 0.051(3) -0.030(3) 0.020(3) 0.014(3)
C10 0.060(4) 0.058(4) 0.099(5) 0.012(4) 0.029(4) -0.015(3)
C11 0.060(4) 0.079(4) 0.086(5) 0.016(4) 0.037(4) -0.013(3)
C12 0.053(3) 0.060(3) 0.050(3) 0.011(3) 0.023(3) -0.005(3)
C13 0.030(2) 0.034(2) 0.029(2) 0.0007(18) 0.0194(19) 0.0045(17)
C14 0.033(2) 0.036(2) 0.023(2) 0.0047(17) 0.0172(18) 0.0087(18)
C15 0.054(3) 0.042(3) 0.038(2) -0.002(2) 0.033(2) 0.002(2)
C16 0.070(3) 0.042(3) 0.050(3) -0.015(2) 0.037(3) -0.007(2)
C17 0.069(3) 0.031(3) 0.071(3) -0.002(2) 0.046(3) -0.007(2)
C18 0.058(3) 0.037(3) 0.052(3) 0.009(2) 0.039(3) 0.008(2)
C19 0.037(2) 0.036(2) 0.031(2) 0.0042(18) 0.022(2) 0.0103(19)
C20 0.040(2) 0.041(2) 0.034(2) 0.0004(18) 0.027(2) -0.0011(19)
C21 0.037(2) 0.044(2) 0.025(2) 0.0017(18) 0.0183(19) -0.0005(19)
C22 0.033(2) 0.029(2) 0.034(2) -0.0049(17) 0.0200(19) -0.0047(17)
C23 0.039(2) 0.035(2) 0.034(2) -0.0044(18) 0.027(2) -0.0057(18)
C24 0.038(2) 0.038(2) 0.024(2) 0.0004(17) 0.0197(19) -0.0008(18)
C25 0.033(2) 0.049(3) 0.029(2) 0.0033(19) 0.0175(19) 0.0062(19)
C26 0.038(2) 0.028(2) 0.039(3) -0.0082(18) 0.019(2) -0.0049(18)
C27 0.040(2) 0.035(2) 0.028(2) -0.0018(18) 0.0159(19) -0.0041(19)
C28 0.055(3) 0.062(3) 0.037(3) 0.005(2) 0.026(2) -0.015(2)
C29 0.068(4) 0.051(3) 0.048(3) 0.001(2) 0.022(3) -0.027(3)
C30 0.064(3) 0.041(3) 0.030(2) -0.009(2) 0.012(2) -0.013(2)
C31 0.050(3) 0.040(3) 0.027(2) -0.0003(19) 0.017(2) -0.001(2)
C32 0.036(2) 0.031(2) 0.0194(19) 0.0000(16) 0.0129(18) 0.0001(17)
C33 0.035(2) 0.034(2) 0.026(2) 0.0008(17) 0.0179(19) 0.0048(18)
C34 0.036(2) 0.031(2) 0.029(2) -0.0051(17) 0.018(2) -0.0012(18)
C35 0.033(2) 0.042(3) 0.031(2) -0.0044(18) 0.0178(19) -0.0059(19)
C36 0.044(3) 0.052(3) 0.045(3) -0.014(2) 0.025(2) -0.012(2)
C37 0.036(3) 0.061(3) 0.058(3) -0.020(3) 0.022(2) -0.013(2)
C38 0.040(3) 0.074(4) 0.070(3) -0.008(3) 0.038(3) -0.002(2)
C39 0.040(3) 0.063(3) 0.046(3) -0.008(2) 0.029(2) -0.003(2)
C40 0.035(2) 0.039(2) 0.033(2) -0.0033(18) 0.020(2) -0.0011(19)
C41 0.034(2) 0.047(3) 0.033(2) -0.0100(19) 0.020(2) -0.0034(19)
C42 0.034(2) 0.050(3) 0.032(2) 0.002(2) 0.018(2) 0.001(2)
C43 0.038(2) 0.035(2) 0.032(2) -0.0003(18) 0.021(2) 0.0000(18)
C44 0.044(2) 0.039(3) 0.035(2) -0.0050(19) 0.026(2) -0.0012(19)
C45 0.045(3) 0.028(2) 0.040(2) 0.0002(19) 0.026(2) 0.0011(19)
C46 0.043(3) 0.034(2) 0.041(2) -0.0038(19) 0.026(2) 0.0036(19)
C47 0.046(3) 0.034(2) 0.037(2) 0.0046(19) 0.023(2) 0.008(2)
C48 0.054(3) 0.074(4) 0.067(4) 0.011(3) 0.044(3) 0.017(3)
C49 0.041(3) 0.082(4) 0.080(4) 0.025(3) 0.037(3) 0.017(3)
C50 0.043(3) 0.069(4) 0.052(3) 0.004(3) 0.016(3) -0.004(2)
C51 0.044(3) 0.071(3) 0.037(3) -0.001(2) 0.019(2) -0.005(2)
C52 0.037(2) 0.037(2) 0.031(2) 0.0032(18) 0.0199(19) 0.0034(18)
C53 0.042(2) 0.029(2) 0.032(2) -0.0074(18) 0.021(2) -0.0062(18)
C54 0.050(3) 0.046(3) 0.055(3) -0.001(2) 0.026(3) 0.002(2)
C55 0.076(4) 0.041(3) 0.081(4) 0.002(3) 0.043(4) 0.000(3)
C56 0.068(4) 0.045(3) 0.082(4) -0.015(3) 0.043(3) -0.015(3)
C57 0.049(3) 0.046(3) 0.052(3) -0.015(2) 0.034(2) -0.014(2)
C58 0.037(2) 0.047(3) 0.033(2) -0.008(2) 0.023(2) -0.007(2)
C59 0.029(2) 0.042(3) 0.030(2) -0.0016(18) 0.0201(19) -0.0019(19)
C60 0.030(2) 0.065(3) 0.029(2) -0.005(2) 0.017(2) -0.004(2)
C61 0.038(3) 0.084(4) 0.035(3) -0.016(3) 0.018(2) -0.023(3)
C62 0.054(3) 0.062(3) 0.050(3) -0.031(3) 0.033(3) -0.032(3)
C63 0.033(3) 0.080(4) 0.036(3) 0.004(3) 0.012(2) 0.007(3)
C64 0.050(3) 0.051(3) 0.044(3) 0.012(2) 0.021(2) 0.016(2)
C65 0.047(3) 0.038(3) 0.040(2) -0.002(2) 0.024(2) 0.005(2)
C66 0.031(2) 0.051(3) 0.032(2) 0.001(2) 0.021(2) -0.002(2)
C67 0.036(2) 0.070(3) 0.036(2) 0.007(2) 0.024(2) 0.003(2)
C68 0.034(3) 0.098(5) 0.045(3) 0.022(3) 0.018(2) 0.007(3)
C69 0.052(3) 0.078(4) 0.072(4) 0.029(3) 0.033(3) 0.019(3)
C70 0.046(3) 0.050(3) 0.059(3) 0.010(2) 0.030(3) -0.001(2)
C71 0.032(3) 0.087(4) 0.029(2) -0.013(3) 0.015(2) -0.010(3)
C72 0.045(3) 0.069(4) 0.044(3) -0.023(3) 0.028(2) -0.019(3)
C73 0.038(2) 0.053(3) 0.040(2) -0.014(2) 0.026(2) -0.014(2)
C74 0.035(2) 0.047(3) 0.027(2) -0.0065(19) 0.018(2) -0.008(2)
C75 0.067(3) 0.042(3) 0.061(3) -0.014(2) 0.037(3) -0.018(3)
C76 0.066(4) 0.042(3) 0.070(4) 0.001(3) 0.033(3) -0.002(3)
C77 0.049(3) 0.049(3) 0.052(3) 0.005(2) 0.014(2) -0.002(2)
C78 0.040(2) 0.038(3) 0.038(2) 0.001(2) 0.022(2) -0.0041(19)

loop_
_atom_type_symbol
_atom_type_description
_atom_type_scat_dispersion_real
_atom_type_scat_dispersion_imag
_atom_type_scat_source
C C 0.0033 0.0016 'International Tables Vol C Tables 4.2.6.8 and 6.1.1.4'
H H 0.0000 0.0000 'International Tables Vol C Tables 4.2.6.8 and 6.1.1.4'
Co Co 0.3494 0.9721 'International Tables Vol C Tables 4.2.6.8 and 6.1.1.4'
N N 0.0061 0.0033 'International Tables Vol C Tables 4.2.6.8 and 6.1.1.4'
O O 0.0106 0.0060 'International Tables Vol C Tables 4.2.6.8 and 6.1.1.4'

loop_
_geom_angle_atom_site_label_1
_geom_angle_atom_site_label_2
_geom_angle_atom_site_label_3
_geom_angle
_geom_angle_site_symmetry_1
_geom_angle_site_symmetry_3
O6 Co1 O1W 89.96(10) . .
O6 Co1 N6 93.57(12) . .
O1W Co1 N6 109.79(11) . .
O6 Co1 O15 95.89(11) . .
O1W Co1 O15 151.17(11) . .
N6 Co1 O15 98.02(12) . .
O6 Co1 N5 170.04(12) . .
O1W Co1 N5 88.52(12) . .
N6 Co1 N5 77.71(13) . .
O15 Co1 N5 90.16(12) . .
O6 Co1 O16 92.30(11) . .
O1W Co1 O16 91.91(10) . .
N6 Co1 O16 157.49(11) . .
O15 Co1 O16 59.74(10) . .
N5 Co1 O16 97.59(12) . .
O1 Co2 O2W 91.95(11) . .
O1 Co2 N2 175.70(12) . .
O2W Co2 N2 92.29(12) . .
O1 Co2 N1 97.51(13) . .
O2W Co2 N1 166.58(13) . .
N2 Co2 N1 78.43(14) . .
O1 Co2 O8 93.73(11) . 1_455
O2W Co2 O8 95.92(11) . 1_455
N2 Co2 O8 85.11(13) . 1_455
N1 Co2 O8 92.95(12) . 1_455
O1 Co2 O2 89.19(11) . 3_557
O2W Co2 O2 84.65(10) . 3_557
N2 Co2 O2 91.93(12) . 3_557
N1 Co2 O2 85.99(11) . 3_557
O8 Co2 O2 177.00(11) 1_455 3_557
O3W Co3 O13 90.84(12) . 4_566
O3W Co3 N4 109.49(12) . .
O13 Co3 N4 93.68(13) 4_566 .
O3W Co3 N3 88.53(13) . .
O13 Co3 N3 170.99(13) 4_566 .
N4 Co3 N3 78.08(14) . .
O3W Co3 O9 153.97(11) . .
O13 Co3 O9 86.29(11) 4_566 .
N4 Co3 O9 96.52(12) . .
N3 Co3 O9 98.16(12) . .
O3W Co3 O10 94.62(11) . .
O13 Co3 O10 94.64(12) 4_566 .
N4 Co3 O10 154.34(12) . .
N3 Co3 O10 94.37(12) . .
O9 Co3 O10 59.94(10) . .
C13 O1 Co2 127.2(2) . .
Co1 O1W H1WB 108.5 . .
Co1 O1W H1WC 108.7 . .
H1WB O1W H1WC 107.7 . .
C13 O2 Co2 124.7(2) . 3_557
Co2 O2W H2WB 107.4 . .
Co2 O2W H2WC 107.3 . .
H2WB O2W H2WC 107.1 . .
C19 O3 C20 117.0(3) . .
Co3 O3W H3WB 109.0 . .
Co3 O3W H3WC 109.1 . .
H3WB O3W H3WC 108.0 . .
C24 O4 C27 117.7(3) . .
H4WC O4W H4WD 108.4 . .
C33 O6 Co1 123.9(2) . .
C26 O8 Co2 122.9(3) . 1_655
C53 O9 Co3 90.3(2) . .
C53 O10 Co3 88.6(2) . .
C45 O11 C47 118.0(3) . .
C78 O13 Co3 128.3(3) . 4_565
C40 O14 C41 119.8(3) . .
C34 O15 Co1 92.9(2) . .
C34 O16 Co1 87.1(2) . .
C1 N1 C5 119.3(4) . .
C1 N1 Co2 127.8(3) . .
C5 N1 Co2 112.9(3) . .
C12 N2 C6 117.3(4) . .
C12 N2 Co2 128.6(3) . .
C6 N2 Co2 114.1(3) . .
C77 N3 C74 118.0(4) . .
C77 N3 Co3 129.0(3) . .
C74 N3 Co3 113.0(3) . .
C70 N4 C66 118.3(4) . .
C70 N4 Co3 127.5(3) . .
C66 N4 Co3 114.1(3) . .
C54 N5 C58 118.0(4) . .
C54 N5 Co1 128.8(3) . .
C58 N5 Co1 113.1(3) . .
C65 N6 C59 118.0(4) . .
C65 N6 Co1 127.5(3) . .
C59 N6 Co1 114.4(3) . .
N1 C1 C2 120.8(5) . .
N1 C1 H1A 119.6 . .
C2 C1 H1A 119.6 . .
C3 C2 C1 119.2(5) . .
C3 C2 H2A 120.4 . .
C1 C2 H2A 120.4 . .
C2 C3 C4 120.9(5) . .
C2 C3 H3A 119.6 . .
C4 C3 H3A 119.6 . .
C3 C4 C5 117.1(5) . .
C3 C4 C9 124.5(5) . .
C5 C4 C9 118.3(5) . .
N1 C5 C4 122.8(5) . .
N1 C5 C6 117.5(4) . .
C4 C5 C6 119.7(5) . .
N2 C6 C7 122.7(4) . .
N2 C6 C5 116.8(4) . .
C7 C6 C5 120.5(4) . .
C10 C7 C8 126.4(6) . .
C10 C7 C6 116.5(5) . .
C8 C7 C6 117.1(6) . .
C9 C8 C7 123.4(6) . .
C9 C8 H8A 118.3 . .
C7 C8 H8A 118.3 . .
C8 C9 C4 121.0(5) . .
C8 C9 H9A 119.5 . .
C4 C9 H9A 119.5 . .
C11 C10 C7 120.7(5) . .
C11 C10 H10A 119.7 . .
C7 C10 H10A 119.7 . .
C10 C11 C12 118.5(6) . .
C10 C11 H11A 120.8 . .
C12 C11 H11A 120.8 . .
N2 C12 C11 124.4(5) . .
N2 C12 H12A 117.8 . .
C11 C12 H12A 117.8 . .
O1 C13 O2 124.6(4) . .
O1 C13 C14 119.0(3) . .
O2 C13 C14 116.3(3) . .
C19 C14 C15 117.8(4) . .
C19 C14 C13 124.0(3) . .
C15 C14 C13 118.1(3) . .
C16 C15 C14 122.0(4) . .
C16 C15 H15A 119.0 . .
C14 C15 H15A 119.0 . .
C17 C16 C15 118.7(4) . .
C17 C16 H16A 120.7 . .
C15 C16 H16A 120.7 . .
C16 C17 C18 121.0(4) . .
C16 C17 H17A 119.5 . .
C18 C17 H17A 119.5 . .
C17 C18 C19 119.8(4) . .
C17 C18 H18A 120.1 . .
C19 C18 H18A 120.1 . .
C18 C19 O3 120.2(3) . .
C18 C19 C14 120.6(4) . .
O3 C19 C14 119.2(4) . .
C21 C20 C25 121.9(3) . .
C21 C20 O3 121.1(3) . .
C25 C20 O3 116.8(4) . .
C20 C21 C22 119.5(4) . .
C20 C21 H21A 120.2 . .
C22 C21 H21A 120.2 . .
C21 C22 C23 120.2(4) . .
C21 C22 C26 117.8(3) . .
C23 C22 C26 122.0(3) . .
C22 C23 C24 119.2(3) . .
C22 C23 H23A 120.4 . .
C24 C23 H23A 120.4 . .
C25 C24 O4 117.5(3) . .
C25 C24 C23 121.2(3) . .
O4 C24 C23 121.3(3) . .
C24 C25 C20 118.0(4) . .
C24 C25 H25A 121.0 . .
C20 C25 H25A 121.0 . .
O7 C26 O8 124.9(4) . .
O7 C26 C22 116.5(4) . .
O8 C26 C22 118.5(4) . .
C28 C27 C32 121.2(4) . .
C28 C27 O4 118.8(4) . .
C32 C27 O4 119.7(3) . .
C29 C28 C27 119.8(4) . .
C29 C28 H28A 120.1 . .
C27 C28 H28A 120.1 . .
C28 C29 C30 121.1(4) . .
C28 C29 H29A 119.4 . .
C30 C29 H29A 119.4 . .
C29 C30 C31 118.6(4) . .
C29 C30 H30A 120.7 . .
C31 C30 H30A 120.7 . .
C30 C31 C32 122.3(4) . .
C30 C31 H31A 118.8 . .
C32 C31 H31A 118.8 . .
C27 C32 C31 116.8(4) . .
C27 C32 C33 123.5(3) . .
C31 C32 C33 119.6(3) . .
O5 C33 O6 124.9(4) . .
O5 C33 C32 117.6(3) . .
O6 C33 C32 117.5(3) . .
O15 C34 O16 120.2(4) . .
O15 C34 C35 121.5(3) . .
O16 C34 C35 118.2(3) . .
C36 C35 C40 118.4(4) . .
C36 C35 C34 118.5(4) . .
C40 C35 C34 123.1(3) . .
C35 C36 C37 120.8(4) . .
C35 C36 H36A 119.6 . .
C37 C36 H36A 119.6 . .
C38 C37 C36 119.7(4) . .
C38 C37 H37A 120.2 . .
C36 C37 H37A 120.2 . .
C37 C38 C39 121.1(4) . .
C37 C38 H38A 119.4 . .
C39 C38 H38A 119.4 . .
C38 C39 C40 119.4(4) . .
C38 C39 H39A 120.3 . .
C40 C39 H39A 120.3 . .
O14 C40 C39 122.7(4) . .
O14 C40 C35 116.9(3) . .
C39 C40 C35 120.4(4) . .
C46 C41 C42 122.5(4) . .
C46 C41 O14 117.1(4) . .
C42 C41 O14 120.0(4) . .
C41 C42 C43 118.3(4) . .
C41 C42 H42A 120.8 . .
C43 C42 H42A 120.8 . .
C44 C43 C42 120.1(4) . .
C44 C43 C78 119.1(4) . .
C42 C43 C78 120.8(4) . .
C43 C44 C45 119.6(4) . .
C43 C44 H44A 120.2 . .
C45 C44 H44A 120.2 . .
C46 C45 C44 121.4(4) . .
C46 C45 O11 116.9(4) . .
C44 C45 O11 121.6(3) . .
C41 C46 C45 118.1(4) . .
C41 C46 H46A 120.9 . .
C45 C46 H46A 120.9 . .
C52 C47 C48 121.6(4) . .
C52 C47 O11 118.5(4) . .
C48 C47 O11 119.6(4) . .
C49 C48 C47 119.0(5) . .
C49 C48 H48A 120.5 . .
C47 C48 H48A 120.5 . .
C48 C49 C50 122.0(5) . .
C48 C49 H49A 119.0 . .
C50 C49 H49A 119.0 . .
C49 C50 C51 118.3(5) . .
C49 C50 H50A 120.8 . .
C51 C50 H50A 120.8 . .
C50 C51 C52 121.1(4) . .
C50 C51 H51A 119.4 . .
C52 C51 H51A 119.4 . .
C47 C52 C51 118.0(4) . .
C47 C52 C53 123.1(4) . .
C51 C52 C53 118.8(4) . .
O9 C53 O10 120.6(4) . .
O9 C53 C52 120.4(4) . .
O10 C53 C52 119.0(4) . .
N5 C54 C55 122.7(5) . .
N5 C54 H54A 118.7 . .
C55 C54 H54A 118.7 . .
C56 C55 C54 119.9(5) . .
C56 C55 H55A 120.0 . .
C54 C55 H55A 120.0 . .
C55 C56 C57 120.2(5) . .
C55 C56 H56A 119.9 . .
C57 C56 H56A 119.9 . .
C56 C57 C58 116.2(4) . .
C56 C57 C62 125.5(4) . .
C58 C57 C62 118.4(4) . .
N5 C58 C57 123.0(4) . .
N5 C58 C59 117.8(4) . .
C57 C58 C59 119.2(4) . .
N6 C59 C60 123.0(4) . .
N6 C59 C58 116.8(3) . .
C60 C59 C58 120.2(4) . .
C63 C60 C59 116.4(4) . .
C63 C60 C61 124.3(4) . .
C59 C60 C61 119.2(4) . .
C62 C61 C60 121.0(4) . .
C62 C61 H61A 119.5 . .
C60 C61 H61A 119.5 . .
C61 C62 C57 121.9(4) . .
C61 C62 H62A 119.1 . .
C57 C62 H62A 119.1 . .
C64 C63 C60 120.5(4) . .
C64 C63 H63A 119.8 . .
C60 C63 H63A 119.8 . .
C63 C64 C65 118.8(4) . .
C63 C64 H64A 120.6 . .
C65 C64 H64A 120.6 . .
N6 C65 C64 123.2(4) . .
N6 C65 H65A 118.4 . .
C64 C65 H65A 118.4 . .
N4 C66 C67 122.8(4) . .
N4 C66 C74 117.2(4) . .
C67 C66 C74 120.0(4) . .
C68 C67 C66 117.1(5) . .
C68 C67 C71 124.1(5) . .
C66 C67 C71 118.8(4) . .
C69 C68 C67 120.2(5) . .
C69 C68 H68A 119.9 . .
C67 C68 H68A 119.9 . .
C68 C69 C70 119.8(5) . .
C68 C69 H69A 120.1 . .
C70 C69 H69A 120.1 . .
N4 C70 C69 121.9(5) . .
N4 C70 H70A 119.1 . .
C69 C70 H70A 119.1 . .
C72 C71 C67 121.6(4) . .
C72 C71 H71A 119.2 . .
C67 C71 H71A 119.2 . .
C71 C72 C73 120.6(4) . .
C71 C72 H72A 119.7 . .
C73 C72 H72A 119.7 . .
C75 C73 C74 117.9(4) . .
C75 C73 C72 123.3(4) . .
C74 C73 C72 118.7(4) . .
N3 C74 C73 122.4(4) . .
N3 C74 C66 117.5(4) . .
C73 C74 C66 120.1(4) . .
C76 C75 C73 119.3(4) . .
C76 C75 H75A 120.4 . .
C73 C75 H75A 120.4 . .
C75 C76 C77 119.4(5) . .
C75 C76 H76A 120.3 . .
C77 C76 H76A 120.3 . .
N3 C77 C76 123.0(5) . .
N3 C77 H77A 118.5 . .
C76 C77 H77A 118.5 . .
O12 C78 O13 125.0(4) . .
O12 C78 C43 117.2(4) . .
O13 C78 C43 117.8(4) . .

loop_
_geom_bond_atom_site_label_1
_geom_bond_atom_site_label_2
_geom_bond_distance
_geom_bond_site_symmetry_2
Co1 O6 2.006(3) .
Co1 O1W 2.082(3) .
Co1 N6 2.094(3) .
Co1 O15 2.115(3) .
Co1 N5 2.128(3) .
Co1 O16 2.226(3) .
Co2 O1 2.038(3) .
Co2 O2W 2.086(2) .
Co2 N2 2.096(4) .
Co2 N1 2.097(3) .
Co2 O8 2.125(3) 1_455
Co2 O2 2.247(3) 3_557
Co3 O3W 2.014(3) .
Co3 O13 2.057(3) 4_566
Co3 N4 2.092(3) .
Co3 N3 2.119(3) .
Co3 O9 2.154(3) .
Co3 O10 2.184(3) .
O1 C13 1.250(4) .
O1W H1WB 0.8497 .
O1W H1WC 0.8499 .
O2 C13 1.265(4) .
O2W H2WB 0.8499 .
O2W H2WC 0.8498 .
O3 C19 1.377(5) .
O3 C20 1.390(4) .
O3W H3WB 0.8499 .
O3W H3WC 0.8501 .
O4 C24 1.378(4) .
O4 C27 1.381(5) .
O4W H4WC 0.8499 .
O4W H4WD 0.8501 .
O5 C33 1.239(4) .
O6 C33 1.264(4) .
O7 C26 1.248(5) .
O8 C26 1.257(5) .
O9 C53 1.241(5) .
O10 C53 1.255(4) .
O11 C45 1.384(5) .
O11 C47 1.385(5) .
O12 C78 1.244(5) .
O13 C78 1.250(5) .
O14 C40 1.358(5) .
O14 C41 1.391(4) .
O15 C34 1.235(4) .
O16 C34 1.261(4) .
N1 C1 1.309(5) .
N1 C5 1.356(6) .
N2 C12 1.314(5) .
N2 C6 1.336(5) .
N3 C77 1.308(5) .
N3 C74 1.355(5) .
N4 C70 1.317(5) .
N4 C66 1.352(5) .
N5 C54 1.306(5) .
N5 C58 1.338(5) .
N6 C65 1.314(5) .
N6 C59 1.347(5) .
C1 C2 1.417(7) .
C1 H1A 0.9300 .
C2 C3 1.351(8) .
C2 H2A 0.9300 .
C3 C4 1.369(8) .
C3 H3A 0.9300 .
C4 C5 1.386(6) .
C4 C9 1.434(8) .
C5 C6 1.421(6) .
C6 C7 1.408(6) .
C7 C10 1.387(8) .
C7 C8 1.403(8) .
C8 C9 1.312(8) .
C8 H8A 0.9300 .
C9 H9A 0.9300 .
C10 C11 1.338(8) .
C10 H10A 0.9300 .
C11 C12 1.369(7) .
C11 H11A 0.9300 .
C12 H12A 0.9300 .
C13 C14 1.483(5) .
C14 C19 1.381(5) .
C14 C15 1.382(5) .
C15 C16 1.370(6) .
C15 H15A 0.9300 .
C16 C17 1.364(6) .
C16 H16A 0.9300 .
C17 C18 1.366(6) .
C17 H17A 0.9300 .
C18 C19 1.375(6) .
C18 H18A 0.9300 .
C20 C21 1.362(5) .
C20 C25 1.376(5) .
C21 C22 1.371(5) .
C21 H21A 0.9300 .
C22 C23 1.380(5) .
C22 C26 1.511(5) .
C23 C24 1.381(5) .
C23 H23A 0.9300 .
C24 C25 1.374(5) .
C25 H25A 0.9300 .
C27 C28 1.363(6) .
C27 C32 1.381(5) .
C28 C29 1.359(6) .
C28 H28A 0.9300 .
C29 C30 1.360(6) .
C29 H29A 0.9300 .
C30 C31 1.363(6) .
C30 H30A 0.9300 .
C31 C32 1.383(5) .
C31 H31A 0.9300 .
C32 C33 1.487(5) .
C34 C35 1.492(5) .
C35 C36 1.377(5) .
C35 C40 1.387(5) .
C36 C37 1.378(6) .
C36 H36A 0.9300 .
C37 C38 1.348(6) .
C37 H37A 0.9300 .
C38 C39 1.372(6) .
C38 H38A 0.9300 .
C39 C40 1.374(5) .
C39 H39A 0.9300 .
C41 C46 1.365(5) .
C41 C42 1.366(6) .
C42 C43 1.392(5) .
C42 H42A 0.9300 .
C43 C44 1.370(5) .
C43 C78 1.492(6) .
C44 C45 1.371(5) .
C44 H44A 0.9300 .
C45 C46 1.369(5) .
C46 H46A 0.9300 .
C47 C52 1.356(5) .
C47 C48 1.378(6) .
C48 C49 1.344(7) .
C48 H48A 0.9300 .
C49 C50 1.368(7) .
C49 H49A 0.9300 .
C50 C51 1.371(6) .
C50 H50A 0.9300 .
C51 C52 1.392(6) .
C51 H51A 0.9300 .
C52 C53 1.479(5) .
C54 C55 1.374(7) .
C54 H54A 0.9300 .
C55 C56 1.341(7) .
C55 H55A 0.9300 .
C56 C57 1.376(7) .
C56 H56A 0.9300 .
C57 C58 1.412(6) .
C57 C62 1.423(6) .
C58 C59 1.417(6) .
C59 C60 1.401(5) .
C60 C63 1.395(6) .
C60 C61 1.406(6) .
C61 C62 1.335(7) .
C61 H61A 0.9300 .
C62 H62A 0.9300 .
C63 C64 1.352(6) .
C63 H63A 0.9300 .
C64 C65 1.384(6) .
C64 H64A 0.9300 .
C65 H65A 0.9300 .
C66 C67 1.392(6) .
C66 C74 1.406(6) .
C67 C68 1.380(7) .
C67 C71 1.415(6) .
C68 C69 1.345(7) .
C68 H68A 0.9300 .
C69 C70 1.388(7) .
C69 H69A 0.9300 .
C70 H70A 0.9300 .
C71 C72 1.332(7) .
C71 H71A 0.9300 .
C72 C73 1.428(6) .
C72 H72A 0.9300 .
C73 C75 1.382(6) .
C73 C74 1.392(6) .
C75 C76 1.360(7) .
C75 H75A 0.9300 .
C76 C77 1.382(7) .
C76 H76A 0.9300 .
C77 H77A 0.9300 .

loop_
_geom_hbond_atom_site_label_D
_geom_hbond_atom_site_label_H
_geom_hbond_atom_site_label_A
_geom_hbond_distance_DH
_geom_hbond_distance_HA
_geom_hbond_distance_DA
_geom_hbond_angle_DHA
_geom_hbond_site_symmetry_A
_geom_hbond_publ_flag
O1W H1WB O10 0.85 1.96 2.785(4) 162.5 1_554 yes
O1W H1WC O5 0.85 1.87 2.630(4) 148.8 . yes
O2W H2WB O7 0.85 1.83 2.603(4) 150.3 1_455 yes
O2W H2WC O2 0.85 1.97 2.726(4) 146.8 . yes
O3W H3WB O12 0.85 1.81 2.585(4) 151.3 4_566 yes
O3W H3WC O16 0.85 1.84 2.659(4) 161.6 1_556 yes
O4W H4WC O9 0.85 2.28 3.135(5) 179.7 4_665 yes
O4W H4WD O12 0.85 1.96 2.813(5) 179.5 4_665 yes
C42 H42A O4W 0.93 2.54 3.459(6) 171.1 1_455 yes
C54 H54A O12 0.93 2.62 3.316(6) 131.9 4_565 yes
C64 H64A O1 0.93 2.53 3.452(5) 171.4 1_655 yes
C65 H65A O6 0.93 2.65 3.170(5) 116.4 . yes
C76 H76A O5 0.93 2.65 3.185(6) 117.5 1_556 yes
C77 H77A O5 0.93 2.40 3.079(6) 129.3 1_556 yes

loop_
_geom_torsion_atom_site_label_1
_geom_torsion_atom_site_label_2
_geom_torsion_atom_site_label_3
_geom_torsion_atom_site_label_4
_geom_torsion
_geom_torsion_site_symmetry_1
_geom_torsion_site_symmetry_2
_geom_torsion_site_symmetry_3
_geom_torsion_site_symmetry_4
C5 N1 C1 C2 0.1(6) . . . .
Co2 N1 C1 C2 178.1(3) . . . .
N1 C1 C2 C3 -0.5(7) . . . .
C1 C2 C3 C4 0.2(8) . . . .
C2 C3 C4 C5 0.3(7) . . . .
C2 C3 C4 C9 178.0(5) . . . .
C1 N1 C5 C4 0.5(6) . . . .
Co2 N1 C5 C4 -177.8(3) . . . .
C1 N1 C5 C6 -177.1(4) . . . .
Co2 N1 C5 C6 4.6(5) . . . .
C3 C4 C5 N1 -0.7(7) . . . .
C9 C4 C5 N1 -178.6(4) . . . .
C3 C4 C5 C6 176.9(4) . . . .
C9 C4 C5 C6 -1.0(7) . . . .
C12 N2 C6 C7 -2.1(6) . . . .
Co2 N2 C6 C7 178.2(3) . . . .
C12 N2 C6 C5 178.1(4) . . . .
Co2 N2 C6 C5 -1.6(5) . . . .
N1 C5 C6 N2 -2.1(6) . . . .
C4 C5 C6 N2 -179.8(4) . . . .
N1 C5 C6 C7 178.1(4) . . . .
C4 C5 C6 C7 0.4(6) . . . .
N2 C6 C7 C10 2.0(7) . . . .
C5 C6 C7 C10 -178.1(4) . . . .
N2 C6 C7 C8 -179.7(4) . . . .
C5 C6 C7 C8 0.1(7) . . . .
C10 C7 C8 C9 178.1(6) . . . .
C6 C7 C8 C9 0.0(9) . . . .
C7 C8 C9 C4 -0.6(10) . . . .
C3 C4 C9 C8 -176.6(6) . . . .
C5 C4 C9 C8 1.1(8) . . . .
C8 C7 C10 C11 -179.2(6) . . . .
C6 C7 C10 C11 -1.1(8) . . . .
C7 C10 C11 C12 0.3(9) . . . .
C6 N2 C12 C11 1.2(7) . . . .
Co2 N2 C12 C11 -179.2(4) . . . .
C10 C11 C12 N2 -0.3(9) . . . .
Co2 O1 C13 O2 2.3(5) . . . .
Co2 O1 C13 C14 -175.8(2) . . . .
Co2 O2 C13 O1 102.3(4) 3_557 . . .
Co2 O2 C13 C14 -79.6(4) 3_557 . . .
O1 C13 C14 C19 -38.2(5) . . . .
O2 C13 C14 C19 143.5(4) . . . .
O1 C13 C14 C15 140.7(4) . . . .
O2 C13 C14 C15 -37.5(5) . . . .
C19 C14 C15 C16 -0.5(6) . . . .
C13 C14 C15 C16 -179.6(4) . . . .
C14 C15 C16 C17 -1.8(7) . . . .
C15 C16 C17 C18 2.7(7) . . . .
C16 C17 C18 C19 -1.3(7) . . . .
C17 C18 C19 O3 177.5(4) . . . .
C17 C18 C19 C14 -1.1(6) . . . .
C20 O3 C19 C18 35.9(5) . . . .
C20 O3 C19 C14 -145.4(4) . . . .
C15 C14 C19 C18 2.0(6) . . . .
C13 C14 C19 C18 -179.0(4) . . . .
C15 C14 C19 O3 -176.7(3) . . . .
C13 C14 C19 O3 2.3(6) . . . .
C19 O3 C20 C21 54.1(5) . . . .
C19 O3 C20 C25 -130.2(4) . . . .
C25 C20 C21 C22 -0.8(6) . . . .
O3 C20 C21 C22 174.6(4) . . . .
C20 C21 C22 C23 -0.7(6) . . . .
C20 C21 C22 C26 179.8(4) . . . .
C21 C22 C23 C24 2.0(6) . . . .
C26 C22 C23 C24 -178.6(4) . . . .
C27 O4 C24 C25 -119.6(4) . . . .
C27 O4 C24 C23 62.2(5) . . . .
C22 C23 C24 C25 -1.8(6) . . . .
C22 C23 C24 O4 176.2(3) . . . .
O4 C24 C25 C20 -177.8(4) . . . .
C23 C24 C25 C20 0.4(6) . . . .
C21 C20 C25 C24 1.0(6) . . . .
O3 C20 C25 C24 -174.6(4) . . . .
Co2 O8 C26 O7 18.9(6) 1_655 . . .
Co2 O8 C26 C22 -160.0(3) 1_655 . . .
C21 C22 C26 O7 -11.8(5) . . . .
C23 C22 C26 O7 168.7(4) . . . .
C21 C22 C26 O8 167.2(4) . . . .
C23 C22 C26 O8 -12.3(6) . . . .
C24 O4 C27 C28 58.6(5) . . . .
C24 O4 C27 C32 -126.7(4) . . . .
C32 C27 C28 C29 -3.9(7) . . . .
O4 C27 C28 C29 170.7(4) . . . .
C27 C28 C29 C30 0.6(8) . . . .
C28 C29 C30 C31 1.6(8) . . . .
C29 C30 C31 C32 -0.4(7) . . . .
C28 C27 C32 C31 4.9(6) . . . .
O4 C27 C32 C31 -169.6(3) . . . .
C28 C27 C32 C33 -172.4(4) . . . .
O4 C27 C32 C33 13.0(6) . . . .
C30 C31 C32 C27 -2.8(6) . . . .
C30 C31 C32 C33 174.6(4) . . . .
Co1 O6 C33 O5 42.5(5) . . . .
Co1 O6 C33 C32 -139.5(3) . . . .
C27 C32 C33 O5 -159.6(4) . . . .
C31 C32 C33 O5 23.1(5) . . . .
C27 C32 C33 O6 22.2(6) . . . .
C31 C32 C33 O6 -155.1(4) . . . .
Co1 O15 C34 O16 -0.8(4) . . . .
Co1 O15 C34 C35 177.6(3) . . . .
Co1 O16 C34 O15 0.8(4) . . . .
Co1 O16 C34 C35 -177.7(3) . . . .
O15 C34 C35 C36 -143.7(4) . . . .
O16 C34 C35 C36 34.7(6) . . . .
O15 C34 C35 C40 35.2(6) . . . .
O16 C34 C35 C40 -146.4(4) . . . .
C40 C35 C36 C37 -3.2(7) . . . .
C34 C35 C36 C37 175.8(4) . . . .
C35 C36 C37 C38 0.3(8) . . . .
C36 C37 C38 C39 2.3(8) . . . .
C37 C38 C39 C40 -1.9(8) . . . .
C41 O14 C40 C39 -5.7(6) . . . .
C41 O14 C40 C35 173.7(4) . . . .
C38 C39 C40 O14 178.2(4) . . . .
C38 C39 C40 C35 -1.1(7) . . . .
C36 C35 C40 O14 -175.8(4) . . . .
C34 C35 C40 O14 5.3(6) . . . .
C36 C35 C40 C39 3.6(6) . . . .
C34 C35 C40 C39 -175.4(4) . . . .
C40 O14 C41 C46 107.8(4) . . . .
C40 O14 C41 C42 -79.9(5) . . . .
C46 C41 C42 C43 0.8(6) . . . .
O14 C41 C42 C43 -171.1(3) . . . .
C41 C42 C43 C44 0.9(6) . . . .
C41 C42 C43 C78 -177.3(4) . . . .
C42 C43 C44 C45 -1.8(6) . . . .
C78 C43 C44 C45 176.5(4) . . . .
C43 C44 C45 C46 0.9(6) . . . .
C43 C44 C45 O11 -174.6(4) . . . .
C47 O11 C45 C46 137.8(4) . . . .
C47 O11 C45 C44 -46.4(5) . . . .
C42 C41 C46 C45 -1.6(6) . . . .
O14 C41 C46 C45 170.5(4) . . . .
C44 C45 C46 C41 0.8(6) . . . .
O11 C45 C46 C41 176.5(4) . . . .
C45 O11 C47 C52 127.2(4) . . . .
C45 O11 C47 C48 -58.9(5) . . . .
C52 C47 C48 C49 1.1(7) . . . .
O11 C47 C48 C49 -172.6(4) . . . .
C47 C48 C49 C50 -0.6(8) . . . .
C48 C49 C50 C51 0.7(8) . . . .
C49 C50 C51 C52 -1.4(8) . . . .
C48 C47 C52 C51 -1.8(6) . . . .
O11 C47 C52 C51 172.1(4) . . . .
C48 C47 C52 C53 173.1(4) . . . .
O11 C47 C52 C53 -13.1(6) . . . .
C50 C51 C52 C47 1.9(7) . . . .
C50 C51 C52 C53 -173.1(4) . . . .
Co3 O9 C53 O10 7.9(4) . . . .
Co3 O9 C53 C52 -168.7(3) . . . .
Co3 O10 C53 O9 -7.8(4) . . . .
Co3 O10 C53 C52 168.9(3) . . . .
C47 C52 C53 O9 -38.5(6) . . . .
C51 C52 C53 O9 136.2(4) . . . .
C47 C52 C53 O10 144.8(4) . . . .
C51 C52 C53 O10 -40.5(6) . . . .
C58 N5 C54 C55 0.3(7) . . . .
Co1 N5 C54 C55 176.1(4) . . . .
N5 C54 C55 C56 -1.0(8) . . . .
C54 C55 C56 C57 0.6(8) . . . .
C55 C56 C57 C58 0.5(7) . . . .
C55 C56 C57 C62 -178.9(5) . . . .
C54 N5 C58 C57 0.9(6) . . . .
Co1 N5 C58 C57 -175.5(3) . . . .
C54 N5 C58 C59 -179.9(4) . . . .
Co1 N5 C58 C59 3.6(4) . . . .
C56 C57 C58 N5 -1.2(6) . . . .
C62 C57 C58 N5 178.1(4) . . . .
C56 C57 C58 C59 179.6(4) . . . .
C62 C57 C58 C59 -1.0(6) . . . .
C65 N6 C59 C60 0.1(5) . . . .
Co1 N6 C59 C60 176.4(3) . . . .
C65 N6 C59 C58 -179.2(3) . . . .
Co1 N6 C59 C58 -3.0(4) . . . .
N5 C58 C59 N6 -0.5(5) . . . .
C57 C58 C59 N6 178.7(3) . . . .
N5 C58 C59 C60 -179.9(3) . . . .
C57 C58 C59 C60 -0.7(6) . . . .
N6 C59 C60 C63 2.0(6) . . . .
C58 C59 C60 C63 -178.7(4) . . . .
N6 C59 C60 C61 -176.9(4) . . . .
C58 C59 C60 C61 2.4(6) . . . .
C63 C60 C61 C62 178.7(4) . . . .
C59 C60 C61 C62 -2.5(6) . . . .
C60 C61 C62 C57 0.8(7) . . . .
C56 C57 C62 C61 -179.7(5) . . . .
C58 C57 C62 C61 1.0(7) . . . .
C59 C60 C63 C64 -2.1(6) . . . .
C61 C60 C63 C64 176.8(4) . . . .
C60 C63 C64 C65 0.2(7) . . . .
C59 N6 C65 C64 -2.2(6) . . . .
Co1 N6 C65 C64 -177.9(3) . . . .
C63 C64 C65 N6 2.1(7) . . . .
C70 N4 C66 C67 0.0(6) . . . .
Co3 N4 C66 C67 -176.5(3) . . . .
C70 N4 C66 C74 179.8(4) . . . .
Co3 N4 C66 C74 3.3(4) . . . .
N4 C66 C67 C68 0.7(6) . . . .
C74 C66 C67 C68 -179.1(4) . . . .
N4 C66 C67 C71 -179.3(4) . . . .
C74 C66 C67 C71 1.0(6) . . . .
C66 C67 C68 C69 -1.3(7) . . . .
C71 C67 C68 C69 178.6(4) . . . .
C67 C68 C69 C70 1.3(8) . . . .
C66 N4 C70 C69 0.0(6) . . . .
Co3 N4 C70 C69 175.9(3) . . . .
C68 C69 C70 N4 -0.6(8) . . . .
C68 C67 C71 C72 -178.3(4) . . . .
C66 C67 C71 C72 1.6(6) . . . .
C67 C71 C72 C73 -1.3(7) . . . .
C71 C72 C73 C75 -178.0(4) . . . .
C71 C72 C73 C74 -1.5(6) . . . .
C77 N3 C74 C73 -0.3(6) . . . .
Co3 N3 C74 C73 -178.3(3) . . . .
C77 N3 C74 C66 179.0(4) . . . .
Co3 N3 C74 C66 1.0(4) . . . .
C75 C73 C74 N3 0.0(6) . . . .
C72 C73 C74 N3 -176.6(4) . . . .
C75 C73 C74 C66 -179.2(4) . . . .
C72 C73 C74 C66 4.1(6) . . . .
N4 C66 C74 N3 -2.9(5) . . . .
C67 C66 C74 N3 176.9(4) . . . .
N4 C66 C74 C73 176.4(3) . . . .
C67 C66 C74 C73 -3.8(6) . . . .
C74 C73 C75 C76 0.0(7) . . . .
C72 C73 C75 C76 176.5(4) . . . .
C73 C75 C76 C77 0.2(8) . . . .
C74 N3 C77 C76 0.5(7) . . . .
Co3 N3 C77 C76 178.1(4) . . . .
C75 C76 C77 N3 -0.4(8) . . . .
Co3 O13 C78 O12 7.9(6) 4_565 . . .
Co3 O13 C78 C43 -170.4(3) 4_565 . . .
C44 C43 C78 O12 -5.3(6) . . . .
C42 C43 C78 O12 173.0(4) . . . .
C44 C43 C78 O13 173.2(4) . . . .
C42 C43 C78 O13 -8.5(6) . . . .
